data_4116462
loop_
_publ_author_name
'Stephen F. Martin'
'Kenneth J. Barr'
'Dudley W. Smith'
'Scott K. Bur'

_publ_section_title
;
 Applications of Vinylogous Mannich Reactions. Concise Enantiospecific
 Total Syntheses of (+)-Croomine
;
_journal_name_full 'Journal of the American Chemical Society'
_journal_page_first 6990
_journal_page_last 6997
_journal_paper_doi 10.1021/ja990077r
_journal_volume 121
_journal_year 1999
_chemical_formula_sum 'C17 H19 N O4'
_chemical_formula_weight 301.33
_chemical_name_systematic
; 
 ? 
;
_space_group_IT_number 2
_symmetry_cell_setting triclinic
_symmetry_space_group_name_Hall '-P 1'
_symmetry_space_group_name_H-M 'P -1'
_atom_sites_solution_hydrogens geom
_atom_sites_solution_primary direct
_atom_sites_solution_secondary difmap
_audit_creation_method SHELXL
_cell_angle_alpha 74.383(7)
_cell_angle_beta 88.256(7)
_cell_angle_gamma 73.228(6)
_cell_formula_units_Z 2
_cell_length_a 6.1423(4)
_cell_length_b 9.9509(8)
_cell_length_c 13.630(1)
_cell_measurement_temperature 183(2)
_cell_volume 767.19(10)
_computing_structure_refinement 'SHELXL-93 (Sheldrick, 1993)'
_computing_structure_solution 'SHELXS-86 (Sheldrick, 1990)'
_diffrn_ambient_temperature 183(2)
_diffrn_radiation_monochromator graphite
_diffrn_radiation_source 'normal-focus sealed tube'
_diffrn_radiation_type MoK\a
_diffrn_radiation_wavelength 0.71073
_diffrn_reflns_av_R_equivalents 0.0173
_diffrn_reflns_av_sigmaI/netI 0.0542
_diffrn_reflns_limit_h_max 8
_diffrn_reflns_limit_h_min -1
_diffrn_reflns_limit_k_max 13
_diffrn_reflns_limit_k_min -13
_diffrn_reflns_limit_l_max 19
_diffrn_reflns_limit_l_min -19
_diffrn_reflns_number 5145
_diffrn_reflns_theta_max 29.99
_diffrn_reflns_theta_min 2.22
_exptl_absorpt_coefficient_mu 0.093
_exptl_crystal_density_diffrn 1.304
_exptl_crystal_F_000 320
_refine_diff_density_max 0.263
_refine_diff_density_min -0.184
_refine_diff_density_rms 0.041
_refine_ls_extinction_coef 0.0292(36)
_refine_ls_extinction_expression Fc^*^=kFc[1+0.001xFc^2^\l^3^/sin(2\q)]^-1/4^
_refine_ls_extinction_method SHELXL
_refine_ls_goodness_of_fit_all 0.995
_refine_ls_goodness_of_fit_obs 1.053
_refine_ls_matrix_type full
_refine_ls_number_parameters 276
_refine_ls_number_reflns 4350
_refine_ls_number_restraints 0
_refine_ls_restrained_S_all 0.995
_refine_ls_restrained_S_obs 1.053
_refine_ls_R_factor_all 0.0924
_refine_ls_R_factor_obs 0.0495
_refine_ls_shift/esd_max 0.042
_refine_ls_shift/esd_mean 0.005
_refine_ls_structure_factor_coef Fsqd
_refine_ls_weighting_details 'w=1/[\s^2^(Fo^2^)+(0.0384P)^2^+0.3269P] where P=(Fo^2^+2Fc^2^)/3'
_refine_ls_weighting_scheme calc
_refine_ls_wR_factor_all 0.1193
_refine_ls_wR_factor_obs 0.0996
_reflns_number_observed 2798
_reflns_number_total 4350
_reflns_observed_criterion >2sigma(I)
_cod_data_source_file ja990077r_7.cif
_cod_data_source_block 11b
_cod_depositor_comments
;
The following automatic conversions were performed:

'_refine_ls_weighting_scheme' value 'calc
w=1/[\s^2^(Fo^2^)+(0.0384P)^2^+0.3269P] where P=(Fo^2^+2Fc^2^)/3' was
changed to 'calc'. New tag '_refine_ls_weighting_details' was
created. The value of the new tag was set to
'w=1/[\s^2^(Fo^2^)+(0.0384P)^2^+0.3269P] where P=(Fo^2^+2Fc^2^)/3'.

Automatic conversion script
Id: cif_fix_values 3143 2015-03-26 13:38:13Z robertas 
;
_cod_database_code 4116462

loop_
_symmetry_equiv_pos_as_xyz
'x, y, z'
'-x, -y, -z'

loop_
_atom_site_aniso_label
_atom_site_aniso_U_11
_atom_site_aniso_U_22
_atom_site_aniso_U_33
_atom_site_aniso_U_23
_atom_site_aniso_U_13
_atom_site_aniso_U_12
O1 0.0247(6) 0.0387(7) 0.0308(7) -0.0090(5) 0.0010(5) -0.0143(5)
C2 0.0319(10) 0.0412(10) 0.0332(10) -0.0131(8) 0.0002(8) -0.0157(8)
C3 0.0320(10) 0.0557(12) 0.0357(10) -0.0236(9) 0.0083(8) -0.0197(9)
C4 0.0230(8) 0.0391(10) 0.0398(10) -0.0212(8) 0.0057(7) -0.0102(8)
C5 0.0228(8) 0.0254(8) 0.0310(9) -0.0066(7) -0.0025(7) -0.0076(7)
C6 0.0211(8) 0.0277(8) 0.0246(8) -0.0065(6) 0.0002(6) -0.0060(6)
N7 0.0236(7) 0.0241(7) 0.0256(7) -0.0035(5) -0.0018(6) -0.0088(5)
C8 0.0298(9) 0.0266(8) 0.0289(9) -0.0063(7) 0.0016(7) -0.0115(7)
C9 0.0453(11) 0.0237(9) 0.0374(11) -0.0009(8) -0.0058(9) -0.0127(8)
C10 0.0319(10) 0.0251(8) 0.0365(10) -0.0087(7) -0.0070(8) -0.0016(7)
O11 0.0357(8) 0.0773(11) 0.0415(9) -0.0143(8) -0.0068(6) -0.0245(8)
C12 0.057(2) 0.141(3) 0.0405(14) -0.043(2) 0.0180(13) -0.052(2)
C13 0.0252(8) 0.0246(8) 0.0214(8) -0.0101(6) 0.0004(6) -0.0062(6)
O14 0.0325(7) 0.0300(6) 0.0289(7) -0.0016(5) -0.0010(5) -0.0136(5)
O15 0.0259(6) 0.0284(6) 0.0245(6) -0.0042(5) -0.0041(5) -0.0085(5)
C16 0.0260(9) 0.0266(8) 0.0283(9) -0.0073(7) -0.0040(7) -0.0023(7)
C17 0.0271(8) 0.0247(8) 0.0243(8) -0.0044(6) -0.0046(7) -0.0016(7)
C18 0.0289(9) 0.0317(9) 0.0326(10) -0.0055(7) -0.0015(7) -0.0063(7)
C19 0.0404(11) 0.0464(11) 0.0280(10) -0.0028(8) 0.0049(8) -0.0055(9)
C20 0.0547(13) 0.0523(12) 0.0258(10) -0.0133(9) -0.0048(9) -0.0063(10)
C21 0.0493(13) 0.0545(13) 0.0329(11) -0.0140(9) -0.0076(9) -0.0181(11)
C22 0.0337(10) 0.0441(11) 0.0276(9) -0.0083(8) -0.0017(8) -0.0132(8)

loop_
_atom_site_label
_atom_site_type_symbol
_atom_site_fract_x
_atom_site_fract_y
_atom_site_fract_z
_atom_site_U_iso_or_equiv
_atom_site_thermal_displace_type
_atom_site_occupancy
_atom_site_calc_flag
O1 O 0.8679(2) 0.74119(13) 0.71226(9) 0.0304(3) Uani 1 d
C2 C 0.8676(3) 0.7093(2) 0.81624(14) 0.0337(4) Uani 1 d
C3 C 0.6342(3) 0.7166(2) 0.84735(15) 0.0375(4) Uani 1 d
C4 C 0.5031(3) 0.7497(2) 0.76375(15) 0.0317(4) Uani 1 d
C5 C 0.6395(3) 0.7665(2) 0.67141(14) 0.0264(3) Uani 1 d
C6 C 0.6495(3) 0.6582(2) 0.60809(13) 0.0248(3) Uani 1 d
N7 N 0.4193(2) 0.67882(14) 0.56799(10) 0.0246(3) Uani 1 d
C8 C 0.3298(3) 0.5551(2) 0.61376(14) 0.0279(4) Uani 1 d
C9 C 0.5021(4) 0.4620(2) 0.7010(2) 0.0362(4) Uani 1 d
C10 C 0.7234(3) 0.4983(2) 0.6691(2) 0.0324(4) Uani 1 d
O11 O 1.0392(2) 0.6811(2) 0.86742(11) 0.0499(4) Uani 1 d
C12 C 0.5788(6) 0.6896(5) 0.9569(2) 0.0709(10) Uani 1 d
C13 C 0.3160(3) 0.7957(2) 0.49125(12) 0.0232(3) Uani 1 d
O14 O 0.4024(2) 0.89006(13) 0.44729(9) 0.0308(3) Uani 1 d
O15 O 0.1025(2) 0.79585(12) 0.46990(9) 0.0267(3) Uani 1 d
C16 C -0.0346(3) 0.9240(2) 0.39298(13) 0.0281(4) Uani 1 d
C17 C -0.0265(3) 0.8948(2) 0.29042(13) 0.0270(4) Uani 1 d
C18 C 0.1417(3) 0.9223(2) 0.22424(14) 0.0322(4) Uani 1 d
C19 C 0.1507(4) 0.8900(2) 0.1309(2) 0.0413(5) Uani 1 d
C20 C -0.0065(4) 0.8300(2) 0.1032(2) 0.0456(5) Uani 1 d
C21 C -0.1747(4) 0.8044(3) 0.1682(2) 0.0442(5) Uani 1 d
C22 C -0.1865(3) 0.8371(2) 0.26131(14) 0.0349(4) Uani 1 d
H4 H 0.3427(36) 0.7612(22) 0.7592(15) 0.041(6) Uiso 1 d
H5 H 0.5935(32) 0.8662(21) 0.6272(15) 0.032(5) Uiso 1 d
H6 H 0.7480(32) 0.6790(20) 0.5525(15) 0.030(5) Uiso 1 d
H8A H 0.3185(31) 0.5034(20) 0.5607(14) 0.029(5) Uiso 1 d
H8B H 0.1787(34) 0.5895(20) 0.6352(14) 0.032(5) Uiso 1 d
H9A H 0.5228(35) 0.3612(24) 0.7114(16) 0.043(6) Uiso 1 d
H9B H 0.4505(35) 0.4912(22) 0.7637(17) 0.040(6) Uiso 1 d
H10A H 0.8280(35) 0.4793(22) 0.7279(16) 0.041(6) Uiso 1 d
H10B H 0.8092(34) 0.4386(22) 0.6248(16) 0.039(6) Uiso 1 d
H12A H 0.4319(55) 0.6812(31) 0.9658(22) 0.082(9) Uiso 1 d
H12B H 0.6874(63) 0.5983(41) 1.0002(28) 0.115(14) Uiso 1 d
H12C H 0.6048(55) 0.7664(36) 0.9847(25) 0.105(12) Uiso 1 d
H16A H 0.0236(31) 1.0053(21) 0.3932(14) 0.029(5) Uiso 1 d
H16B H -0.1885(34) 0.9374(21) 0.4180(15) 0.034(5) Uiso 1 d
H18 H 0.2534(34) 0.9642(22) 0.2444(15) 0.036(5) Uiso 1 d
H19 H 0.2686(39) 0.9126(25) 0.0862(18) 0.052(7) Uiso 1 d
H20 H 0.0019(37) 0.8028(24) 0.0401(18) 0.051(6) Uiso 1 d
H21 H -0.2871(39) 0.7615(25) 0.1519(18) 0.055(7) Uiso 1 d
H22 H -0.3027(37) 0.8189(23) 0.3087(17) 0.046(6) Uiso 1 d

loop_
_atom_type_symbol
_atom_type_description
_atom_type_scat_dispersion_real
_atom_type_scat_dispersion_imag
_atom_type_scat_source
C C 0.0033 0.0016 'International Tables Vol C Tables 4.2.6.8 and 6.1.1.4'
H H 0.0000 0.0000 'International Tables Vol C Tables 4.2.6.8 and 6.1.1.4'
N N 0.0061 0.0033 'International Tables Vol C Tables 4.2.6.8 and 6.1.1.4'
O O 0.0106 0.0060 'International Tables Vol C Tables 4.2.6.8 and 6.1.1.4'

loop_
_geom_angle_atom_site_label_1
_geom_angle_atom_site_label_2
_geom_angle_atom_site_label_3
_geom_angle
C2 O1 C5 109.27(13)
O11 C2 O1 121.5(2)
O11 C2 C3 129.9(2)
O1 C2 C3 108.62(15)
C4 C3 C2 107.8(2)
C4 C3 C12 131.0(2)
C2 C3 C12 121.2(2)
C3 C4 C5 110.6(2)
C3 C4 H4 127.6(12)
C5 C4 H4 121.8(12)
O1 C5 C4 103.63(14)
O1 C5 C6 108.31(13)
C4 C5 C6 115.94(14)
O1 C5 H5 106.4(11)
C4 C5 H5 112.0(11)
C6 C5 H5 109.9(11)
N7 C6 C10 103.15(14)
N7 C6 C5 109.48(13)
C10 C6 C5 114.53(14)
N7 C6 H6 110.4(11)
C10 C6 H6 112.2(11)
C5 C6 H6 107.1(11)
C13 N7 C6 121.13(14)
C13 N7 C8 125.45(14)
C6 N7 C8 113.21(13)
N7 C8 C9 103.51(14)
N7 C8 H8A 109.3(11)
C9 C8 H8A 113.2(10)
N7 C8 H8B 110.1(11)
C9 C8 H8B 113.8(11)
H8A C8 H8B 106.8(15)
C8 C9 C10 104.81(15)
C8 C9 H9A 112.3(13)
C10 C9 H9A 110.1(13)
C8 C9 H9B 108.6(12)
C10 C9 H9B 110.5(12)
H9A C9 H9B 110.4(17)
C9 C10 C6 104.97(14)
C9 C10 H10A 112.4(12)
C6 C10 H10A 112.8(12)
C9 C10 H10B 111.9(12)
C6 C10 H10B 109.0(12)
H10A C10 H10B 105.9(16)
C3 C12 H12A 111.3(18)
C3 C12 H12B 111.7(21)
H12A C12 H12B 108.1(27)
C3 C12 H12C 109.9(19)
H12A C12 H12C 112.8(26)
H12B C12 H12C 102.8(28)
O14 C13 N7 124.6(2)
O14 C13 O15 124.35(15)
N7 C13 O15 111.07(14)
C13 O15 C16 116.26(13)
O15 C16 C17 110.73(13)
O15 C16 H16A 107.3(11)
C17 C16 H16A 112.5(11)
O15 C16 H16B 103.3(11)
C17 C16 H16B 110.6(11)
H16A C16 H16B 112.0(16)
C22 C17 C18 119.1(2)
C22 C17 C16 119.9(2)
C18 C17 C16 121.0(2)
C17 C18 C19 120.1(2)
C17 C18 H18 119.1(12)
C19 C18 H18 120.8(12)
C20 C19 C18 120.5(2)
C20 C19 H19 121.8(14)
C18 C19 H19 117.7(14)
C21 C20 C19 119.4(2)
C21 C20 H20 119.2(14)
C19 C20 H20 121.4(14)
C20 C21 C22 120.7(2)
C20 C21 H21 122.0(14)
C22 C21 H21 117.4(14)
C17 C22 C21 120.2(2)
C17 C22 H22 117.7(13)
C21 C22 H22 122.1(13)

loop_
_geom_bond_atom_site_label_1
_geom_bond_atom_site_label_2
_geom_bond_distance
O1 C2 1.366(2)
O1 C5 1.453(2)
C2 O11 1.202(2)
C2 C3 1.470(3)
C3 C4 1.325(3)
C3 C12 1.491(3)
C4 C5 1.489(3)
C4 H4 0.96(2)
C5 C6 1.539(2)
C5 H5 0.98(2)
C6 N7 1.470(2)
C6 C10 1.524(2)
C6 H6 0.97(2)
N7 C13 1.345(2)
N7 C8 1.471(2)
C8 C9 1.520(3)
C8 H8A 1.01(2)
C8 H8B 0.96(2)
C9 C10 1.526(3)
C9 H9A 0.95(2)
C9 H9B 0.99(2)
C10 H10A 0.99(2)
C10 H10B 0.99(2)
C12 H12A 0.93(3)
C12 H12B 1.00(4)
C12 H12C 0.99(3)
C13 O14 1.220(2)
C13 O15 1.352(2)
O15 C16 1.466(2)
C16 C17 1.499(2)
C16 H16A 0.97(2)
C16 H16B 0.98(2)
C17 C22 1.387(2)
C17 C18 1.389(2)
C18 C19 1.390(3)
C18 H18 0.98(2)
C19 C20 1.381(3)
C19 H19 0.97(2)
C20 C21 1.375(3)
C20 H20 0.96(2)
C21 C22 1.388(3)
C21 H21 0.97(2)
C22 H22 0.97(2)

loop_
_geom_torsion_atom_site_label_1
_geom_torsion_atom_site_label_2
_geom_torsion_atom_site_label_3
_geom_torsion_atom_site_label_4
_geom_torsion
C5 O1 C2 O11 178.4(2)
C5 O1 C2 C3 -1.5(2)
O11 C2 C3 C4 -179.1(2)
O1 C2 C3 C4 0.9(2)
O11 C2 C3 C12 1.2(4)
O1 C2 C3 C12 -178.8(2)
C2 C3 C4 C5 0.1(2)
C12 C3 C4 C5 179.8(3)
C2 O1 C5 C4 1.5(2)
C2 O1 C5 C6 -122.14(15)
C3 C4 C5 O1 -1.0(2)
C3 C4 C5 C6 117.5(2)
O1 C5 C6 N7 178.52(13)
C4 C5 C6 N7 62.6(2)
O1 C5 C6 C10 63.3(2)
C4 C5 C6 C10 -52.7(2)
C10 C6 N7 C13 -164.38(15)
C5 C6 N7 C13 73.3(2)
C10 C6 N7 C8 10.6(2)
C5 C6 N7 C8 -111.7(2)
C13 N7 C8 C9 -175.7(2)
C6 N7 C8 C9 9.6(2)
N7 C8 C9 C10 -25.8(2)
C8 C9 C10 C6 32.9(2)
N7 C6 C10 C9 -26.4(2)
C5 C6 C10 C9 92.5(2)
C6 N7 C13 O14 2.1(2)
C8 N7 C13 O14 -172.2(2)
C6 N7 C13 O15 -177.19(13)
C8 N7 C13 O15 8.5(2)
O14 C13 O15 C16 -4.0(2)
N7 C13 O15 C16 175.27(13)
C13 O15 C16 C17 97.2(2)
O15 C16 C17 C22 89.9(2)
O15 C16 C17 C18 -89.0(2)
C22 C17 C18 C19 -1.0(3)
C16 C17 C18 C19 177.9(2)
C17 C18 C19 C20 -0.3(3)
C18 C19 C20 C21 1.0(3)
C19 C20 C21 C22 -0.6(3)
C18 C17 C22 C21 1.4(3)
C16 C17 C22 C21 -177.5(2)
C20 C21 C22 C17 -0.7(3)
